data_2221446
loop_
_publ_author_name
'Li, Zhu-Bo'
'He, Xiao-Yan'
'Dong, Wen-Liang'
'Liao, Dan-Dan'

_publ_section_title
;
 8-Chloro-4-cyclohexyl-2<i>H</i>-1,4-benzoxazin-3(4<i>H</i>)-one
;
_journal_coeditor_code NC2137
_journal_issue 4
_journal_name_full 'Acta Crystallographica Section E'
_journal_page_first o762
_journal_paper_doi 10.1107/S1600536809008423
_journal_volume 65
_journal_year 2009
_chemical_formula_iupac 'C14 H16 Cl N O2'
_chemical_formula_moiety 'C14 H16 Cl N O2'
_chemical_formula_sum 'C14 H16 Cl N O2'
_chemical_formula_weight 265.73
_chemical_name_systematic
;
8-Chloro-4-cyclohexyl-2<i>H</i>-1,4-benzoxazin-3(4<i>H</i>)-one
;
_space_group_IT_number 14
_symmetry_cell_setting monoclinic
_symmetry_space_group_name_Hall '-P 2yn'
_symmetry_space_group_name_H-M 'P 1 21/n 1'
_atom_sites_solution_hydrogens geom
_atom_sites_solution_primary direct
_atom_sites_solution_secondary difmap
_audit_creation_method SHELXL-97
_cell_angle_alpha 90.00
_cell_angle_beta 98.7760(10)
_cell_angle_gamma 90.00
_cell_formula_units_Z 4
_cell_length_a 9.0570(8)
_cell_length_b 5.7026(5)
_cell_length_c 25.289(2)
_cell_measurement_reflns_used 2520
_cell_measurement_temperature 293(2)
_cell_measurement_theta_max 26.18
_cell_measurement_theta_min 2.30
_cell_volume 1290.85(19)
_computing_cell_refinement 'SAINT (Bruker, 2005)'
_computing_data_collection 'SMART (Bruker, 2005)'
_computing_data_reduction 'SAINT (Bruker, 2005)'
_computing_molecular_graphics 'XP in SHELXTL (Sheldrick, 2008)'
_computing_publication_material 'SHELXL97 (Sheldrick, 2008)'
_computing_structure_refinement 'SHELXL97 (Sheldrick, 2008)'
_computing_structure_solution 'SHELXS97 (Sheldrick, 2008)'
_diffrn_ambient_temperature 293(2)
_diffrn_measured_fraction_theta_full 0.998
_diffrn_measured_fraction_theta_max 0.998
_diffrn_measurement_device_type 'Bruker SMART CCD area-detector'
_diffrn_measurement_method '\f and \w'
_diffrn_radiation_monochromator graphite
_diffrn_radiation_source 'fine-focus sealed tube'
_diffrn_radiation_type MoK\a
_diffrn_radiation_wavelength 0.71073
_diffrn_reflns_av_R_equivalents 0.0182
_diffrn_reflns_av_sigmaI/netI 0.0201
_diffrn_reflns_limit_h_max 10
_diffrn_reflns_limit_h_min -10
_diffrn_reflns_limit_k_max 6
_diffrn_reflns_limit_k_min -3
_diffrn_reflns_limit_l_max 29
_diffrn_reflns_limit_l_min -30
_diffrn_reflns_number 6491
_diffrn_reflns_theta_full 25.05
_diffrn_reflns_theta_max 25.05
_diffrn_reflns_theta_min 2.30
_diffrn_standards_decay_% 0
_diffrn_standards_interval_time 0
_diffrn_standards_number 0
_exptl_absorpt_coefficient_mu 0.289
_exptl_absorpt_correction_T_max 0.9845
_exptl_absorpt_correction_T_min 0.9673
_exptl_absorpt_correction_type multi-scan
_exptl_absorpt_process_details '(SADABS; Bruker, 2005)'
_exptl_crystal_colour colorless
_exptl_crystal_density_diffrn 1.367
_exptl_crystal_density_method 'not measured'
_exptl_crystal_description block
_exptl_crystal_F_000 560
_exptl_crystal_size_max 0.12
_exptl_crystal_size_mid 0.10
_exptl_crystal_size_min 0.06
_refine_diff_density_max 0.147
_refine_diff_density_min -0.245
_refine_ls_extinction_method none
_refine_ls_goodness_of_fit_ref 1.022
_refine_ls_hydrogen_treatment constr
_refine_ls_matrix_type full
_refine_ls_number_parameters 163
_refine_ls_number_reflns 2284
_refine_ls_number_restraints 0
_refine_ls_restrained_S_all 1.022
_refine_ls_R_factor_all 0.0451
_refine_ls_R_factor_gt 0.0354
_refine_ls_shift/su_max 0.000
_refine_ls_shift/su_mean 0.000
_refine_ls_structure_factor_coef Fsqd
_refine_ls_weighting_details 'calc w=1/[\s^2^(Fo^2^)+(0.0412P)^2^+0.4617P] where P=(Fo^2^+2Fc^2^)/3'
_refine_ls_weighting_scheme calc
_refine_ls_wR_factor_gt 0.0865
_refine_ls_wR_factor_ref 0.0936
_reflns_number_gt 1865
_reflns_number_total 2284
_reflns_threshold_expression I>2\s(I)
_cod_data_source_file nc2137.cif
_cod_data_source_block I
_cod_depositor_comments
;
The following automatic conversions were performed:
'_symmetry_cell_setting' value 'Monoclinic' changed to 'monoclinic'
according to '/home/saulius/struct/CIF-dictionaries/cif_core.dic'
dictionary named 'cif_core.dic' version 2.4.1 from 2010-06-29.

Automatic conversion script
Id: cif_fix_enum 1527 2010-12-29 10:47:43Z saulius 

The following automatic conversions were performed:

'_symmetry_cell_setting' value 'Monoclinic' changed to 'monoclinic'
according to /home/saulius/struct/CIF-dictionaries/cif_core.dic
dictionary named 'cif_core.dic' version 2.4.1 from 2010-06-29.

Automatic conversion script
Id: cif_fix_values 1715 2011-07-08 13:25:40Z adriana 
;
_cod_original_cell_volume 1290.8(2)
_cod_original_sg_symbol_H-M 'P 21/n'
_cod_database_code 2221446
_cod_database_fobs_code 2221446

loop_
_symmetry_equiv_pos_as_xyz
'x, y, z'
'-x+1/2, y+1/2, -z+1/2'
'-x, -y, -z'
'x-1/2, -y-1/2, z-1/2'

loop_
_atom_site_type_symbol
_atom_site_label
_atom_site_fract_x
_atom_site_fract_y
_atom_site_fract_z
_atom_site_U_iso_or_equiv
_atom_site_adp_type
_atom_site_calc_flag
_atom_site_refinement_flags
_atom_site_occupancy
_atom_site_disorder_assembly
_atom_site_disorder_group
Cl Cl1 -0.15312(6) 0.41531(10) 0.22217(2) 0.06310(19) Uani d . 1 . .
O O1 -0.02832(15) 0.3875(2) 0.12160(5) 0.0532(3) Uani d . 1 . .
O O2 0.13476(15) 0.2157(3) 0.01039(5) 0.0598(4) Uani d . 1 . .
N N1 0.18465(15) 0.0827(3) 0.09632(5) 0.0423(4) Uani d . 1 . .
C C1 -0.02699(18) 0.2077(3) 0.20691(7) 0.0440(4) Uani d . 1 . .
C C2 0.02332(18) 0.2168(3) 0.15761(6) 0.0409(4) Uani d . 1 . .
C C3 0.12797(18) 0.0547(3) 0.14560(6) 0.0389(4) Uani d . 1 . .
C C4 0.17380(19) -0.1228(3) 0.18194(7) 0.0447(4) Uani d . 1 . .
H H4 0.2398 -0.2371 0.1736 0.054 Uiso calc R 1 . .
C C5 0.1216(2) -0.1303(4) 0.23061(7) 0.0500(5) Uani d . 1 . .
H H5 0.1542 -0.2486 0.2550 0.060 Uiso calc R 1 . .
C C6 0.0224(2) 0.0345(4) 0.24338(7) 0.0486(5) Uani d . 1 . .
H H6 -0.0112 0.0294 0.2763 0.058 Uiso calc R 1 . .
C C7 0.0994(2) 0.1974(3) 0.05491(7) 0.0459(4) Uani d . 1 . .
C C8 -0.0428(2) 0.3028(4) 0.06762(7) 0.0556(5) Uani d . 1 . .
H H8A -0.0722 0.4315 0.0432 0.067 Uiso calc R 1 . .
H H8B -0.1213 0.1855 0.0621 0.067 Uiso calc R 1 . .
C C9 0.33367(19) -0.0012(3) 0.08766(7) 0.0408(4) Uani d . 1 . .
H H9 0.3555 0.0833 0.0560 0.049 Uiso calc R 1 . .
C C10 0.3391(3) -0.2597(4) 0.07334(8) 0.0605(6) Uani d . 1 . .
H H10A 0.2618 -0.2945 0.0434 0.073 Uiso calc R 1 . .
H H10B 0.3211 -0.3547 0.1035 0.073 Uiso calc R 1 . .
C C11 0.4918(3) -0.3181(4) 0.05863(9) 0.0836(8) Uani d . 1 . .
H H11A 0.4973 -0.4852 0.0521 0.100 Uiso calc R 1 . .
H H11B 0.5037 -0.2370 0.0258 0.100 Uiso calc R 1 . .
C C12 0.6170(3) -0.2494(5) 0.10186(10) 0.0847(8) Uani d . 1 . .
H H12A 0.7118 -0.2796 0.0898 0.102 Uiso calc R 1 . .
H H12B 0.6126 -0.3447 0.1333 0.102 Uiso calc R 1 . .
C C13 0.6084(2) 0.0065(5) 0.11650(10) 0.0701(6) Uani d . 1 . .
H H13A 0.6247 0.1024 0.0862 0.084 Uiso calc R 1 . .
H H13B 0.6868 0.0420 0.1460 0.084 Uiso calc R 1 . .
C C14 0.45753(19) 0.0669(3) 0.13235(7) 0.0482(5) Uani d . 1 . .
H H14A 0.4451 -0.0164 0.1648 0.058 Uiso calc R 1 . .
H H14B 0.4527 0.2337 0.1393 0.058 Uiso calc R 1 . .

loop_
_atom_site_aniso_label
_atom_site_aniso_U_11
_atom_site_aniso_U_22
_atom_site_aniso_U_33
_atom_site_aniso_U_12
_atom_site_aniso_U_13
_atom_site_aniso_U_23
Cl1 0.0551(3) 0.0751(4) 0.0607(3) 0.0114(3) 0.0140(2) -0.0067(3)
O1 0.0570(8) 0.0561(8) 0.0459(7) 0.0134(6) 0.0059(6) 0.0113(6)
O2 0.0662(9) 0.0766(10) 0.0368(7) 0.0075(7) 0.0084(6) 0.0158(7)
N1 0.0397(8) 0.0521(9) 0.0352(7) 0.0022(7) 0.0059(6) 0.0101(6)
C1 0.0338(9) 0.0557(11) 0.0421(9) -0.0043(8) 0.0048(7) -0.0025(8)
C2 0.0360(9) 0.0455(10) 0.0396(9) -0.0031(8) 0.0008(7) 0.0052(8)
C3 0.0348(8) 0.0466(10) 0.0344(8) -0.0051(7) 0.0026(7) 0.0053(7)
C4 0.0419(9) 0.0481(11) 0.0445(9) 0.0028(8) 0.0075(8) 0.0084(8)
C5 0.0482(10) 0.0590(12) 0.0426(10) -0.0023(9) 0.0070(8) 0.0165(9)
C6 0.0434(10) 0.0650(13) 0.0385(9) -0.0073(9) 0.0094(8) 0.0047(9)
C7 0.0465(10) 0.0502(11) 0.0392(10) -0.0027(8) 0.0005(8) 0.0090(8)
C8 0.0501(11) 0.0736(14) 0.0413(10) 0.0074(10) 0.0009(8) 0.0161(10)
C9 0.0457(10) 0.0435(10) 0.0344(8) 0.0037(8) 0.0097(7) 0.0025(7)
C10 0.0896(16) 0.0463(12) 0.0438(10) 0.0013(11) 0.0047(10) -0.0079(9)
C11 0.143(2) 0.0577(14) 0.0608(14) 0.0345(15) 0.0488(16) 0.0026(11)
C12 0.0815(17) 0.102(2) 0.0784(16) 0.0455(16) 0.0383(14) 0.0203(15)
C13 0.0440(11) 0.0946(18) 0.0733(14) 0.0063(12) 0.0146(10) 0.0075(13)
C14 0.0447(10) 0.0530(12) 0.0472(10) -0.0001(9) 0.0082(8) -0.0058(9)

loop_
_atom_type_symbol
_atom_type_description
_atom_type_scat_dispersion_real
_atom_type_scat_dispersion_imag
_atom_type_scat_source
C C 0.0033 0.0016 'International Tables Vol C Tables 4.2.6.8 and 6.1.1.4'
H H 0.0000 0.0000 'International Tables Vol C Tables 4.2.6.8 and 6.1.1.4'
N N 0.0061 0.0033 'International Tables Vol C Tables 4.2.6.8 and 6.1.1.4'
O O 0.0106 0.0060 'International Tables Vol C Tables 4.2.6.8 and 6.1.1.4'
Cl Cl 0.1484 0.1585 'International Tables Vol C Tables 4.2.6.8 and 6.1.1.4'

loop_
_geom_angle_atom_site_label_1
_geom_angle_atom_site_label_2
_geom_angle_atom_site_label_3
_geom_angle_site_symmetry_1
_geom_angle_site_symmetry_3
_geom_angle
_geom_angle_publ_flag
C2 O1 C8 . . 111.50(15) ?
C7 N1 C3 . . 119.02(14) ?
C7 N1 C9 . . 117.53(14) ?
C3 N1 C9 . . 123.43(13) ?
C6 C1 C2 . . 120.58(17) ?
C6 C1 Cl1 . . 119.96(14) ?
C2 C1 Cl1 . . 119.46(14) ?
O1 C2 C3 . . 120.24(15) ?
O1 C2 C1 . . 119.88(16) ?
C3 C2 C1 . . 119.87(16) ?
C4 C3 C2 . . 119.04(15) ?
C4 C3 N1 . . 123.27(16) ?
C2 C3 N1 . . 117.69(14) ?
C5 C4 C3 . . 120.20(17) ?
C5 C4 H4 . . 119.9 ?
C3 C4 H4 . . 119.9 ?
C6 C5 C4 . . 120.82(17) ?
C6 C5 H5 . . 119.6 ?
C4 C5 H5 . . 119.6 ?
C5 C6 C1 . . 119.38(16) ?
C5 C6 H6 . . 120.3 ?
C1 C6 H6 . . 120.3 ?
O2 C7 N1 . . 123.31(17) ?
O2 C7 C8 . . 121.21(16) ?
N1 C7 C8 . . 115.47(15) ?
O1 C8 C7 . . 112.45(14) ?
O1 C8 H8A . . 109.1 ?
C7 C8 H8A . . 109.1 ?
O1 C8 H8B . . 109.1 ?
C7 C8 H8B . . 109.1 ?
H8A C8 H8B . . 107.8 ?
N1 C9 C14 . . 113.26(14) ?
N1 C9 C10 . . 114.32(16) ?
C14 C9 C10 . . 112.25(15) ?
N1 C9 H9 . . 105.3 ?
C14 C9 H9 . . 105.3 ?
C10 C9 H9 . . 105.3 ?
C9 C10 C11 . . 109.46(18) ?
C9 C10 H10A . . 109.8 ?
C11 C10 H10A . . 109.8 ?
C9 C10 H10B . . 109.8 ?
C11 C10 H10B . . 109.8 ?
H10A C10 H10B . . 108.2 ?
C12 C11 C10 . . 112.22(17) ?
C12 C11 H11A . . 109.2 ?
C10 C11 H11A . . 109.2 ?
C12 C11 H11B . . 109.2 ?
C10 C11 H11B . . 109.2 ?
H11A C11 H11B . . 107.9 ?
C11 C12 C13 . . 111.6(2) ?
C11 C12 H12A . . 109.3 ?
C13 C12 H12A . . 109.3 ?
C11 C12 H12B . . 109.3 ?
C13 C12 H12B . . 109.3 ?
H12A C12 H12B . . 108.0 ?
C12 C13 C14 . . 111.4(2) ?
C12 C13 H13A . . 109.3 ?
C14 C13 H13A . . 109.3 ?
C12 C13 H13B . . 109.3 ?
C14 C13 H13B . . 109.3 ?
H13A C13 H13B . . 108.0 ?
C9 C14 C13 . . 109.76(16) ?
C9 C14 H14A . . 109.7 ?
C13 C14 H14A . . 109.7 ?
C9 C14 H14B . . 109.7 ?
C13 C14 H14B . . 109.7 ?
H14A C14 H14B . . 108.2 ?

loop_
_geom_bond_atom_site_label_1
_geom_bond_atom_site_label_2
_geom_bond_site_symmetry_2
_geom_bond_distance
_geom_bond_publ_flag
Cl1 C1 . 1.7292(19) ?
O1 C2 . 1.366(2) ?
O1 C8 . 1.435(2) ?
O2 C7 . 1.221(2) ?
N1 C7 . 1.369(2) ?
N1 C3 . 1.427(2) ?
N1 C9 . 1.479(2) ?
C1 C6 . 1.378(3) ?
C1 C2 . 1.392(2) ?
C2 C3 . 1.390(2) ?
C3 C4 . 1.388(2) ?
C4 C5 . 1.385(2) ?
C4 H4 . 0.9300 ?
C5 C6 . 1.372(3) ?
C5 H5 . 0.9300 ?
C6 H6 . 0.9300 ?
C7 C8 . 1.500(3) ?
C8 H8A . 0.9700 ?
C8 H8B . 0.9700 ?
C9 C14 . 1.516(2) ?
C9 C10 . 1.521(3) ?
C9 H9 . 0.9800 ?
C10 C11 . 1.523(3) ?
C10 H10A . 0.9700 ?
C10 H10B . 0.9700 ?
C11 C12 . 1.502(4) ?
C11 H11A . 0.9700 ?
C11 H11B . 0.9700 ?
C12 C13 . 1.510(4) ?
C12 H12A . 0.9700 ?
C12 H12B . 0.9700 ?
C13 C14 . 1.521(3) ?
C13 H13A . 0.9700 ?
C13 H13B . 0.9700 ?
C14 H14A . 0.9700 ?
C14 H14B . 0.9700 ?

loop_
_geom_hbond_atom_site_label_D
_geom_hbond_atom_site_label_H
_geom_hbond_atom_site_label_A
_geom_hbond_site_symmetry_A
_geom_hbond_distance_DH
_geom_hbond_distance_HA
_geom_hbond_distance_DA
_geom_hbond_angle_DHA
C8 H8A O2 3_565 0.97 2.44 3.407(3) 173.6

loop_
_geom_torsion_atom_site_label_1
_geom_torsion_atom_site_label_2
_geom_torsion_atom_site_label_3
_geom_torsion_atom_site_label_4
_geom_torsion_site_symmetry_1
_geom_torsion_site_symmetry_2
_geom_torsion_site_symmetry_3
_geom_torsion_site_symmetry_4
_geom_torsion
_geom_torsion_publ_flag
C8 O1 C2 C3 . . . . 36.1(2) ?
C8 O1 C2 C1 . . . . -145.10(16) ?
C6 C1 C2 O1 . . . . 179.06(16) ?
Cl1 C1 C2 O1 . . . . -0.7(2) ?
C6 C1 C2 C3 . . . . -2.1(3) ?
Cl1 C1 C2 C3 . . . . 178.15(13) ?
O1 C2 C3 C4 . . . . -177.29(15) ?
C1 C2 C3 C4 . . . . 3.9(2) ?
O1 C2 C3 N1 . . . . 3.6(2) ?
C1 C2 C3 N1 . . . . -175.20(15) ?
C7 N1 C3 C4 . . . . 155.62(17) ?
C9 N1 C3 C4 . . . . -25.9(3) ?
C7 N1 C3 C2 . . . . -25.3(2) ?
C9 N1 C3 C2 . . . . 153.11(16) ?
C2 C3 C4 C5 . . . . -3.4(3) ?
N1 C3 C4 C5 . . . . 175.67(16) ?
C3 C4 C5 C6 . . . . 1.0(3) ?
C4 C5 C6 C1 . . . . 0.8(3) ?
C2 C1 C6 C5 . . . . -0.3(3) ?
Cl1 C1 C6 C5 . . . . 179.49(14) ?
C3 N1 C7 O2 . . . . -175.04(17) ?
C9 N1 C7 O2 . . . . 6.4(3) ?
C3 N1 C7 C8 . . . . 5.2(2) ?
C9 N1 C7 C8 . . . . -173.32(16) ?
C2 O1 C8 C7 . . . . -54.4(2) ?
O2 C7 C8 O1 . . . . -145.51(18) ?
N1 C7 C8 O1 . . . . 34.2(2) ?
C7 N1 C9 C14 . . . . 130.77(17) ?
C3 N1 C9 C14 . . . . -47.7(2) ?
C7 N1 C9 C10 . . . . -98.95(19) ?
C3 N1 C9 C10 . . . . 82.6(2) ?
N1 C9 C10 C11 . . . . 172.94(15) ?
C14 C9 C10 C11 . . . . -56.3(2) ?
C9 C10 C11 C12 . . . . 54.7(2) ?
C10 C11 C12 C13 . . . . -55.0(3) ?
C11 C12 C13 C14 . . . . 55.3(3) ?
N1 C9 C14 C13 . . . . -171.56(16) ?
C10 C9 C14 C13 . . . . 57.1(2) ?
C12 C13 C14 C9 . . . . -55.7(2) ?

loop_
_cod_related_entry_id
_cod_related_entry_database
_cod_related_entry_code
1 ChemSpider 24741923
